data_2008875
loop_
_publ_author_name
'Shoichi Sato'
'Takashi Fukuda'
'Kazuaki Ishii'
'Yoshiharu Nakano'
'Yuki Fujii'

_publ_section_title
;Polymorphs of
 [(2<i>S</i>,3<i>S</i>)-\a-Me-<i>N</i>,<i>N</i>'-bis(salicylidene)butane-2,3-diaminato]bis(pyridine)cobalt(III)
 tetrafluoroborate hydrate
;
_journal_issue 9
_journal_name_full 'Acta Crystallographica Section C'
_journal_page_first 1466
_journal_page_last 1470
_journal_paper_doi 10.1107/S0108270199006812
_journal_volume 55
_journal_year 1999
_chemical_formula_iupac '[Co (C20 H22 N2 O2) (C5 H5 N)2] (B F4), 1.5H2 O'
_chemical_formula_moiety 'C30 H35 Co1 N4 O3.5 B1 F4'
_chemical_formula_sum 'C30 H35 B Co F4 N4 O3.5'
_chemical_formula_weight 653.2
_chemical_name_systematic '[Co{\a-Me--sal~2~--(S,S)--bn}(py)~2~}]BF~4~, 1.5-water'
_space_group_IT_number 179
_symmetry_cell_setting hexagonal
_symmetry_space_group_name_Hall 'P 65 2 (0 0 1)'
_symmetry_space_group_name_H-M 'P 65 2 2'
_cell_angle_alpha 90
_cell_angle_beta 90
_cell_angle_gamma 120
_cell_formula_units_Z 12
_cell_length_a 10.422(6)
_cell_length_b 10.422(6)
_cell_length_c 101.433(7)
_cell_measurement_reflns_used 25
_cell_measurement_temperature 298.2
_cell_measurement_theta_max 28.5
_cell_measurement_theta_min 25.9
_cell_volume 9541(8)
_computing_cell_refinement 'MSC/AFC Diffractometer Control'
_computing_data_collection 'MSC/AFC Diffractometer Control (Rigaku Corporation, 1991)'
_computing_data_reduction 'TEXSAN  (Molecular Structure Corporation, 1995)'
_computing_molecular_graphics 'ORTEPII (Johnson, 1976)'
_computing_publication_material TEXSAN
_computing_structure_refinement TEXSAN
_computing_structure_solution 'DIRDIF92 (PATTY) (Beurskens et al., 1992)'
_diffrn_ambient_temperature 298.2
_diffrn_measurement_device_type 'Rigaku AFC5R'
_diffrn_measurement_method \w
_diffrn_radiation_monochromator filter
_diffrn_radiation_source 'Rigaku rotating anode'
_diffrn_radiation_type 'Cu K\a'
_diffrn_radiation_wavelength 1.5418
_diffrn_reflns_av_R_equivalents 0.050
_diffrn_reflns_av_sigmaI/netI 0.079
_diffrn_reflns_limit_h_max 11
_diffrn_reflns_limit_h_min -11
_diffrn_reflns_limit_k_max 10
_diffrn_reflns_limit_k_min 0
_diffrn_reflns_limit_l_max 125
_diffrn_reflns_limit_l_min 0
_diffrn_reflns_number 13193
_diffrn_reflns_reduction_process 'Lp corrections applied'
_diffrn_reflns_theta_full 62.5
_diffrn_reflns_theta_max 72.5
_diffrn_reflns_theta_min 2.61
_diffrn_standards_decay_% 3.16
_diffrn_standards_interval_count 150
_diffrn_standards_number 4
_exptl_absorpt_coefficient_mu 4.77
_exptl_absorpt_correction_T_max 0.298
_exptl_absorpt_correction_T_min 0.170
_exptl_absorpt_correction_type analytical
_exptl_absorpt_process_details '(De Meulenaer & Tompa, 1965)'
_exptl_crystal_colour 'dark brown'
_exptl_crystal_density_diffrn 1.36
_exptl_crystal_density_meas ?
_exptl_crystal_description 'hexagonal plate'
_exptl_crystal_F_000 4066.8
_exptl_crystal_size_max 0.60
_exptl_crystal_size_mid 0.50
_exptl_crystal_size_min 0.30
_refine_diff_density_max 0.44
_refine_diff_density_min -0.13
_refine_ls_abs_structure_details 'see text'
_refine_ls_abs_structure_Flack 0.003(3)
_refine_ls_extinction_coef 0.009(2)
_refine_ls_extinction_method 'Zachariasen(1967) type 2 Gaussian isotropic'
_refine_ls_goodness_of_fit_ref 1.892
_refine_ls_hydrogen_treatment noref
_refine_ls_matrix_type full
_refine_ls_number_constraints 2
_refine_ls_number_parameters 390
_refine_ls_number_reflns 3903
_refine_ls_number_restraints 0
_refine_ls_R_factor_gt 0.0541
_refine_ls_shift/su_max 0.0010
_refine_ls_structure_factor_coef F
_refine_ls_weighting_details 'w = 1/[\s^2^(Fo) + 0.00027|Fo|^2^]'
_refine_ls_weighting_scheme calc
_refine_ls_wR_factor_ref 0.0585
_reflns_number_gt 3903
_reflns_number_total 6299
_reflns_threshold_expression I>1.5\s(I)
_cod_data_source_file cf1272.cif
_cod_data_source_block hexagonal
_cod_depositor_comments
;
The following automatic conversions were performed:

'_exptl_crystal_density_meas' value 'not measured' was changed to '?'
- the value is perceived as not measured.

Automatic conversion script
Id: cif_fix_values 3008 2015-01-20 13:52:24Z robertas 
;
_cod_original_cell_volume 9541.(8)
_cod_original_formula_sum 'C30 H35 B1 Co1 F4 N4 O3.5'
_cod_database_code 2008875

loop_
_symmetry_equiv_pos_as_xyz
x,y,z
-y,x-y,2/3+z
-x+y,-x,1/3+z
-x,-y,1/2+z
y,-x+y,1/6+z
x-y,x,5/6+z
y,x,2/3-z
-x,-x+y,1/3-z
x-y,-y,-z
-y,-x,1/6-z
x,x-y,5/6-z
-x+y,y,1/2-z

loop_
_atom_site_label
_atom_site_fract_x
_atom_site_fract_y
_atom_site_fract_z
_atom_site_U_iso_or_equiv
_atom_site_adp_type
_atom_site_calc_flag
_atom_site_calc_attached_atom
_atom_site_occupancy
_atom_site_type_symbol
_atom_site_attached_hydrogens
Co1 0.42170(9) 0.11633(9) 0.455990(7) 0.0434(2) Uani d . 1.00 Co 0
F1 0.1319(5) 0.3851(5) 0.48725(6) 0.153(2) Uani d . 1.00 F 0
F2 0.0106(5) 0.4558(5) 0.49992(5) 0.124(2) Uani d . 1.00 F 0
F3 -0.1098(5) 0.2432(5) 0.48907(4) 0.112(2) Uani d . 1.00 F 0
F4 0.0316(7) 0.2660(7) 0.50559(6) 0.216(3) Uani d . 1.00 F 0
O1 0.2938(4) -0.0531(4) 0.44641(3) 0.0490(10) Uani d . 1.00 O 0
O2 0.5685(4) 0.1010(4) 0.44678(3) 0.0520(10) Uani d . 1.00 O 0
O3W 0.6820(10) 0.2258(10) 0.56046(8) 0.227(4) Uiso d . 1.00 O 2
O4W -0.1878(9) 0.1878 0.5833 0.180(10) Uiso d . 0.300(10) O 2
O5W -0.0248(10) 0.0248 0.5833 0.097(9) Uiso d . 0.190(10) O 2
N1 0.2672(5) 0.1223(5) 0.46548(4) 0.0460(10) Uani d . 1.00 N 0
N2 0.5587(5) 0.2921(5) 0.46530(4) 0.0520(10) Uani d . 1.00 N 0
N3 0.4298(5) -0.0189(5) 0.46945(4) 0.0520(10) Uani d . 1.00 N 0
N4 0.4189(5) 0.2405(4) 0.44118(4) 0.0420(10) Uani d . 1.00 N 0
C1 0.1490(7) -0.1178(6) 0.44580(5) 0.052(2) Uani d . 1.00 C 0
C2 0.0769(7) -0.2332(8) 0.43694(6) 0.073(2) Uani d . 1.00 C 0
C3 -0.0738(9) -0.3071(10) 0.43499(8) 0.109(3) Uani d . 1.00 C 0
C4 -0.1589(8) -0.2640(10) 0.44230(8) 0.109(3) Uani d . 1.00 C 0
C5 -0.0938(7) -0.1528(9) 0.45132(6) 0.080(2) Uani d . 1.00 C 0
C6 0.0614(6) -0.0788(6) 0.45379(5) 0.052(2) Uani d . 1.00 C 0
C7 0.1263(7) 0.0373(7) 0.46407(5) 0.057(2) Uani d . 1.00 C 0
C8 0.0160(8) 0.0507(8) 0.47300(8) 0.097(3) Uani d . 1.00 C 0
C9 0.7130(6) 0.1860(7) 0.44820(5) 0.055(2) Uani d . 1.00 C 0
C10 0.7965(8) 0.1419(8) 0.44040(6) 0.075(2) Uani d . 1.00 C 0
C11 0.9478(9) 0.2240(10) 0.44099(8) 0.108(4) Uani d . 1.00 C 0
C12 1.0180(8) 0.3420(10) 0.44954(9) 0.108(3) Uani d . 1.00 C 0
C13 0.9385(8) 0.3844(8) 0.45702(7) 0.090(3) Uani d . 1.00 C 0
C14 0.7838(6) 0.3097(7) 0.45678(5) 0.060(2) Uani d . 1.00 C 0
C15 0.7058(7) 0.3617(7) 0.46494(6) 0.062(2) Uani d . 1.00 C 0
C16 0.7931(8) 0.4970(8) 0.47317(7) 0.094(3) Uani d . 1.00 C 0
C17 0.3257(7) 0.2327(7) 0.47635(5) 0.059(2) Uani d . 1.00 C 0
C18 0.4787(7) 0.3546(7) 0.47255(5) 0.062(2) Uani d . 1.00 C 0
C19 0.3272(9) 0.1579(8) 0.48943(5) 0.090(2) Uani d . 1.00 C 0
C20 0.4711(7) 0.4731(7) 0.46481(6) 0.070(2) Uani d . 1.00 C 0
C21 0.5571(7) 0.0071(7) 0.47519(5) 0.062(2) Uani d . 1.00 C 0
C22 0.5626(8) -0.0902(8) 0.48370(6) 0.074(2) Uani d . 1.00 C 0
C23 0.4398(9) -0.2222(8) 0.48631(6) 0.079(3) Uani d . 1.00 C 0
C24 0.3093(8) -0.2481(7) 0.48097(5) 0.068(2) Uani d . 1.00 C 0
C25 0.3076(7) -0.1464(6) 0.47256(5) 0.058(2) Uani d . 1.00 C 0
C26 0.2928(6) 0.2185(6) 0.43578(5) 0.052(2) Uani d . 1.00 C 0
C27 0.2876(7) 0.2914(8) 0.42458(6) 0.072(2) Uani d . 1.00 C 0
C28 0.4182(8) 0.3956(6) 0.41888(5) 0.064(2) Uani d . 1.00 C 0
C29 0.5470(6) 0.4191(7) 0.42445(5) 0.061(2) Uani d . 1.00 C 0
C30 0.5436(6) 0.3425(6) 0.43540(5) 0.057(2) Uani d . 1.00 C 0
B1 0.0149(10) 0.3350(10) 0.49569(8) 0.074(3) Uani d . 1.00 B 0
H2 0.1339 -0.2634 0.4319 0.0883 Uiso calc C2 1.00 H 0
H3 -0.1185 -0.3852 0.4288 0.1313 Uiso calc C3 1.00 H 0
H4 -0.2628 -0.3116 0.4409 0.1275 Uiso calc C4 1.00 H 0
H5 -0.1533 -0.1233 0.4560 0.0954 Uiso calc C5 1.00 H 0
H10 0.7480 0.0572 0.4349 0.0926 Uiso calc C10 1.00 H 0
H11 1.0040 0.1959 0.4354 0.1305 Uiso calc C11 1.00 H 0
H12 1.1230 0.3928 0.4501 0.1320 Uiso calc C12 1.00 H 0
H13 0.9901 0.4691 0.4626 0.1083 Uiso calc C13 1.00 H 0
H17 0.2633 0.2741 0.4774 0.0721 Uiso calc C17 1.00 H 0
H18 0.5320 0.3986 0.4804 0.0749 Uiso calc C18 1.00 H 0
H21 0.6462 0.0963 0.4732 0.0747 Uiso calc C21 1.00 H 0
H22 0.6534 -0.0659 0.4879 0.0904 Uiso calc C22 1.00 H 0
H23 0.4456 -0.2934 0.4918 0.0925 Uiso calc C23 1.00 H 0
H24 0.2198 -0.3365 0.4831 0.0814 Uiso calc C24 1.00 H 0
H25 0.2160 -0.1673 0.4688 0.0687 Uiso calc C25 1.00 H 0
H26 0.2015 0.1481 0.4398 0.0630 Uiso calc C26 1.00 H 0
H27 0.1954 0.2703 0.4209 0.0858 Uiso calc C27 1.00 H 0
H28 0.4182 0.4493 0.4113 0.0774 Uiso calc C28 1.00 H 0
H29 0.6389 0.4882 0.4206 0.0735 Uiso calc C29 1.00 H 0
H30 0.6353 0.3633 0.4392 0.0674 Uiso calc C30 1.00 H 0
H81 -0.0234 0.0872 0.4696 0.0796 Uiso d C8 1.00 H 0
H82 -0.0502 -0.0233 0.4765 0.0796 Uiso d C8 1.00 H 0
H83 0.0716 0.1152 0.4801 0.1072 Uiso calc C8 1.00 H 0
H161 0.8553 0.4766 0.4788 0.0796 Uiso d C16 1.00 H 0
H162 0.8503 0.5642 0.4669 0.0796 Uiso d C16 1.00 H 0
H163 0.7356 0.5274 0.4772 0.0796 Uiso d C16 1.00 H 0
H191 0.4128 0.1480 0.4895 0.1131 Uiso calc C19 1.00 H 0
H192 0.3316 0.2197 0.4964 0.1131 Uiso calc C19 1.00 H 0
H193 0.2383 0.0587 0.4905 0.0796 Uiso d C19 1.00 H 0
H201 0.4513 0.5354 0.4702 0.0843 Uiso calc C20 1.00 H 0
H202 0.4062 0.4334 0.4575 0.0796 Uiso d C20 1.00 H 0
H203 0.5727 0.5317 0.4600 0.0796 Uiso d C20 1.00 H 0

loop_
_atom_site_aniso_label
_atom_site_aniso_U_11
_atom_site_aniso_U_22
_atom_site_aniso_U_33
_atom_site_aniso_U_12
_atom_site_aniso_U_13
_atom_site_aniso_U_23
_atom_site_aniso_type_symbol
Co1 0.0473(5) 0.0461(5) 0.0353(3) 0.0221(5) 0.0003(4) 0.0003(4) Co
F1 0.113(4) 0.095(4) 0.229(6) 0.035(3) 0.080(4) 0.000(4) F
F2 0.116(4) 0.102(4) 0.138(4) 0.042(3) 0.001(3) -0.053(3) F
F3 0.091(3) 0.114(3) 0.103(3) 0.030(3) -0.010(3) -0.037(3) F
F4 0.210(7) 0.165(6) 0.215(6) 0.049(5) -0.080(6) 0.080(5) F
O1 0.048(2) 0.050(2) 0.045(2) 0.020(2) 0.002(2) -0.005(2) O
O2 0.050(2) 0.062(3) 0.047(2) 0.030(2) 0.000(2) -0.005(2) O
N1 0.049(3) 0.048(3) 0.043(2) 0.024(2) 0.007(2) 0.004(2) N
N2 0.061(3) 0.054(3) 0.044(2) 0.030(3) -0.004(2) -0.001(2) N
N3 0.070(3) 0.046(3) 0.045(2) 0.031(3) 0.001(2) 0.003(2) N
N4 0.044(3) 0.044(3) 0.035(2) 0.020(2) -0.002(2) 0.000(2) N
C1 0.061(4) 0.049(3) 0.042(3) 0.024(3) 0.004(3) 0.011(2) C
C2 0.062(5) 0.071(5) 0.064(3) 0.017(4) 0.001(3) -0.010(3) C
C3 0.075(6) 0.112(7) 0.090(5) 0.010(5) -0.004(4) -0.027(5) C
C4 0.053(5) 0.119(8) 0.101(6) 0.003(5) -0.021(4) -0.023(5) C
C5 0.056(5) 0.099(6) 0.081(4) 0.035(5) 0.008(4) 0.005(4) C
C6 0.038(3) 0.056(4) 0.049(3) 0.015(3) 0.002(2) 0.004(2) C
C7 0.057(4) 0.064(4) 0.052(3) 0.032(4) 0.017(3) 0.007(3) C
C8 0.066(5) 0.081(6) 0.128(6) 0.025(4) 0.052(5) -0.003(5) C
C9 0.041(4) 0.071(4) 0.054(3) 0.030(3) -0.002(3) 0.007(3) C
C10 0.064(5) 0.099(6) 0.074(4) 0.049(5) 0.009(3) -0.005(4) C
C11 0.069(6) 0.156(9) 0.118(7) 0.070(6) 0.016(5) 0.008(6) C
C12 0.056(5) 0.133(8) 0.119(7) 0.035(5) -0.010(5) -0.010(6) C
C13 0.059(5) 0.099(6) 0.095(5) 0.027(5) -0.008(4) 0.000(5) C
C14 0.047(4) 0.074(4) 0.057(3) 0.028(4) -0.007(3) 0.008(3) C
C15 0.058(4) 0.065(4) 0.056(3) 0.025(4) -0.018(3) -0.002(3) C
C16 0.075(5) 0.080(5) 0.105(5) 0.023(4) -0.043(4) -0.032(4) c
C17 0.072(5) 0.063(4) 0.048(3) 0.038(4) 0.006(3) -0.002(3) C
C18 0.076(5) 0.060(4) 0.044(3) 0.029(3) -0.007(3) -0.012(3) C
C19 0.127(7) 0.087(5) 0.045(3) 0.045(5) 0.017(4) 0.008(3) c
C20 0.102(5) 0.057(4) 0.067(4) 0.052(4) 0.004(4) -0.005(3) C
C21 0.078(5) 0.071(4) 0.049(3) 0.047(4) 0.000(3) 0.012(3) C
C22 0.086(5) 0.078(5) 0.061(3) 0.044(4) -0.015(4) 0.007(3) C
C23 0.119(7) 0.082(6) 0.063(3) 0.069(5) 0.003(4) 0.019(4) C
C24 0.086(5) 0.056(4) 0.055(3) 0.031(4) 0.011(3) 0.016(3) C
C25 0.082(5) 0.051(4) 0.045(2) 0.037(4) -0.002(3) 0.005(2) C
C26 0.052(4) 0.061(4) 0.045(3) 0.029(3) 0.011(3) 0.014(3) C
C27 0.068(4) 0.083(5) 0.069(4) 0.041(4) -0.001(3) 0.026(4) C
C28 0.082(5) 0.050(4) 0.053(3) 0.028(4) -0.001(3) 0.014(3) c
C29 0.051(4) 0.059(4) 0.055(3) 0.014(3) 0.005(3) 0.018(3) C
C30 0.046(4) 0.060(4) 0.049(3) 0.015(3) -0.003(2) 0.013(3) C
B1 0.065(6) 0.073(6) 0.074(5) 0.026(5) 0.006(4) -0.010(4) B

loop_
_atom_type_symbol
_atom_type_scat_dispersion_real
_atom_type_scat_dispersion_imag
_atom_type_scat_source
C 0.018 0.009
;International Tables for Crystallography
(1992, Vol. C, Tables 4.2.6.8 and 6.1.1.1)
;
H 0.000 0.000
;International Tables for Crystallography
(1992, Vol. C, Table 6.1.1.2)
;
N 0.031 0.018
;International Tables for Crystallography
(1992, Vol. C, Tables 4.2.6.8 and 6.1.1.1)
;
O 0.049 0.032
;International Tables for Crystallography
(1992, Vol. C, Tables 4.2.6.8 and 6.1.1.1)
;
B 0.009 0.004
;International Tables for Crystallography
(1992, Vol. C, Tables 4.2.6.8 and 6.1.1.1)
;
F 0.073 0.053
;International Tables for Crystallography
(1992, Vol. C, Tables 4.2.6.8 and 6.1.1.1)
;
Co -2.365 3.614
;International Tables for Crystallography
(1992, Vol. C, Tables 4.2.6.8 and 6.1.1.1)
;

loop_
_geom_angle_atom_site_label_1
_geom_angle_atom_site_label_2
_geom_angle_atom_site_label_3
_geom_angle
_geom_angle_publ_flag
O1 Co1 O2 83.5(2) yes
O1 Co1 N1 94.5(2) yes
O1 Co1 N2 177.8(2) yes
O1 Co1 N3 87.2(2) yes
O1 Co1 N4 89.2(2) yes
O2 Co1 N1 177.3(2) yes
O2 Co1 N2 94.5(2) yes
O2 Co1 N3 87.5(2) yes
O2 Co1 N4 87.5(2) yes
N1 Co1 N2 87.6(2) yes
N1 Co1 N3 90.7(2) yes
N1 Co1 N4 94.2(2) yes
N2 Co1 N3 93.7(2) yes
N2 Co1 N4 89.8(2) yes
N3 Co1 N4 174.1(2) yes
Co1 O1 C1 127.3(3) no
Co1 O2 C9 126.7(4) no
Co1 N1 C7 127.8(4) no
Co1 N1 C17 111.9(4) no
Co1 N2 C15 127.8(4) no
Co1 N2 C18 110.5(4) no
Co1 N3 C21 122.7(4) no
Co1 N3 C25 120.5(4) no
Co1 N4 C26 122.1(4) no
Co1 N4 C30 121.6(4) no
C7 N1 C17 120.0(5) no
C15 N2 C18 121.5(5) no
C21 N3 C25 116.7(5) no
C26 N4 C30 116.1(4) no
O1 C1 C2 117.6(5) no
O1 C1 C6 124.3(5) no
C2 C1 C6 118.1(6) no
C1 C2 C3 123.5(7) no
C1 C2 H2 118.7(6) no
C3 C2 H2 117.8(7) no
C2 C3 C4 118.5(7) no
C2 C3 H3 120.7(9) no
C4 C3 H3 120.8(8) no
C3 C4 C5 120.4(7) no
C3 C4 H4 119.8(9) no
C5 C4 H4 119.8(9) no
C4 C5 C6 121.8(7) no
C4 C5 H5 118.9(8) no
C6 C5 H5 119.3(7) no
C1 C6 C5 117.5(5) no
C1 C6 C7 122.6(5) no
C5 C6 C7 119.8(6) no
N1 C7 C6 122.5(5) no
N1 C7 C8 121.6(6) no
C6 C7 C8 115.9(6) no
C7 C8 H81 113.2(8) no
C7 C8 H82 119.5(7) no
C7 C8 H83 107.1(6) no
H81 C8 H82 104.7(8) no
H81 C8 H83 106.1(8) no
H82 C8 H83 105.3(8) no
O2 C9 C10 113.8(6) no
O2 C9 C14 125.3(5) no
C10 C9 C14 120.9(6) no
C9 C10 C11 118.5(7) no
C9 C10 H10 120.3(7) no
C11 C10 H10 121.2(7) no
C10 C11 C12 121.0(8) no
C10 C11 H11 118.1(10) no
C12 C11 H11 120.9(9) no
C11 C12 C13 120.5(7) no
C11 C12 H12 118.8(10) no
C13 C12 H12 120.7(10) no
C12 C13 C14 122.3(7) no
C12 C13 H13 118.8(8) no
C14 C13 H13 118.9(8) no
C9 C14 C13 116.6(6) no
C9 C14 C15 124.0(5) no
C13 C14 C15 119.4(6) no
N2 C15 C14 121.6(5) no
N2 C15 C16 119.4(6) no
C14 C15 C16 119.0(6) no
C15 C16 H161 106.4(6) no
C15 C16 H162 101.0(6) no
C15 C16 H163 112.8(6) no
H161 C16 H162 109.3(7) no
H161 C16 H163 116.3(7) no
H162 C16 H163 109.9(8) no
N1 C17 C18 108.3(4) no
N1 C17 C19 110.5(5) no
N1 C17 H17 109.1(5) no
C18 C17 C19 111.8(6) no
C18 C17 H17 108.8(6) no
C19 C17 H17 108.3(5) no
N2 C18 C17 110.2(5) no
N2 C18 C20 112.0(5) no
N2 C18 H18 107.9(5) no
C17 C18 C20 111.0(6) no
C17 C18 H18 107.9(5) no
C20 C18 H18 107.7(5) no
C17 C19 H191 107.8(6) no
C17 C19 H192 108.1(6) no
C17 C19 H193 112.5(6) no
H191 C19 H192 110.1(7) no
H191 C19 H193 109.0(7) no
H192 C19 H193 109.3(6) no
C18 C20 H201 112.4(5) no
C18 C20 H202 111.8(5) no
C18 C20 H203 105.8(6) no
H201 C20 H202 113.6(7) no
H201 C20 H203 112.0(6) no
H202 C20 H203 100.4(5) no
N3 C21 C22 122.1(6) no
N3 C21 H21 119.0(5) no
C22 C21 H21 118.9(6) no
C21 C22 C23 120.8(7) no
C21 C22 H22 119.8(7) no
C23 C22 H22 119.3(6) no
C22 C23 C24 117.8(6) no
C22 C23 H23 120.6(8) no
C24 C23 H23 121.6(8) no
C23 C24 C25 119.6(6) no
C23 C24 H24 120.2(7) no
C25 C24 H24 120.2(7) no
N3 C25 C24 122.8(6) no
N3 C25 H25 118.7(5) no
C24 C25 H25 118.6(6) no
N4 C26 C27 123.3(5) no
N4 C26 H26 118.3(5) no
C27 C26 H26 118.3(6) no
C26 C27 C28 119.0(6) no
C26 C27 H27 120.5(6) no
C28 C27 H27 120.5(6) no
C27 C28 C29 117.7(5) no
C27 C28 H28 121.0(7) no
C29 C28 H28 121.3(6) no
C28 C29 C30 120.0(5) no
C28 C29 H29 119.7(6) no
C30 C29 H29 120.2(6) no
N4 C30 C29 123.8(5) no
N4 C30 H30 118.0(5) no
C29 C30 H30 118.2(6) no
F1 B1 F2 106.3(7) no
F1 B1 F3 108.7(6) no
F1 B1 F4 110.9(9) no
F2 B1 F3 110.4(8) no
F2 B1 F4 110.3(7) no
F3 B1 F4 110.1(8) no

loop_
_geom_bond_atom_site_label_1
_geom_bond_atom_site_label_2
_geom_bond_site_symmetry_1
_geom_bond_site_symmetry_2
_geom_bond_distance
_geom_bond_publ_flag
Co1 O1 . . 1.867(3) yes
Co1 O2 . . 1.866(4) yes
Co1 N1 . . 1.904(4) yes
Co1 N2 . . 1.916(5) yes
Co1 N3 . . 1.994(4) yes
Co1 N4 . . 1.993(4) yes
F1 B1 . . 1.362(8) no
F2 B1 . . 1.353(9) no
F3 B1 . . 1.346(9) no
F4 B1 . . 1.296(10) no
O1 C1 . . 1.311(6) no
O2 C9 . . 1.319(6) no
N1 C7 . . 1.289(7) no
N1 C17 . . 1.487(6) no
N2 C15 . . 1.330(7) no
N2 C18 . . 1.485(7) no
N3 C21 . . 1.346(7) no
N3 C25 . . 1.340(7) no
N4 C26 . . 1.334(6) no
N4 C30 . . 1.335(6) no
C1 C2 . . 1.384(7) no
C1 C6 . . 1.424(7) no
C2 C3 . . 1.374(9) no
C3 C4 . . 1.390(10) no
C4 C5 . . 1.362(9) no
C5 C6 . . 1.424(8) no
C6 C7 . . 1.480(7) no
C7 C8 . . 1.523(8) no
C9 C10 . . 1.413(7) no
C9 C14 . . 1.419(8) no
C10 C11 . . 1.368(9) no
C11 C12 . . 1.380(10) no
C12 C13 . . 1.350(10) no
C13 C14 . . 1.397(9) no
C14 C15 . . 1.442(8) no
C15 C16 . . 1.494(8) no
C17 C18 . . 1.509(8) no
C17 C19 . . 1.543(7) no
C18 C20 . . 1.499(8) no
C21 C22 . . 1.355(7) no
C22 C23 . . 1.357(9) no
C23 C24 . . 1.360(9) no
C24 C25 . . 1.368(7) no
C26 C27 . . 1.382(6) no
C27 C28 . . 1.374(8) no
C28 C29 . . 1.361(8) no
C29 C30 . . 1.358(7) no

loop_
_geom_contact_atom_site_label_1
_geom_contact_atom_site_label_2
_geom_contact_distance
_geom_contact_site_symmetry_2
_geom_contact_publ_flag
F1 C17 3.322(7) . no
F1 C24 3.372(7) 1_565 no
F1 C8 3.390(9) . no
F2 C18 3.281(7) 9_566 no
F2 C23 3.498(8) 9_456 no
F3 C8 3.322(8) . no
F3 C23 3.379(8) 9_456 no
F3 C21 3.398(8) 1_455 no
F3 C22 3.488(9) 1_455 no
F3 C13 3.500(9) 1_455 no
F3 C22 3.515(7) 9_456 no
F4 C16 3.396(10) 9_566 no
F4 C22 3.591(10) 9_456 no
O1 O3W 3.108(10) 9_556 no
O1 C28 3.434(6) 1. no
O2 O3W 3.087(10) 9_556 no
O2 C28 3.549(7) 1. no
O3W O4W 2.810(10) 1_655 no
O4W O5W 2.94(2) . no
O5W C4 3.380(10) 5_555 no
O5W C4 3.380(10) 9_556 no
O5W C3 3.382(10) 5_555 no
O5W C3 3.382(9) 9_556 no
O5W C27 3.50(2) 5_555 no
O5W C27 3.50(2) 9_556 no
O5W C11 3.588(10) 5_565 no
O5W C11 3.588(10) 9_456 no
N4 C28 3.535(7) 1. no
C19 C19 3.570(10) 9_556 no
C26 C27 3.572(8) 1. no
C27 C27 3.470(10) 1. no
C29 C29 3.420(10) 1. no
C29 C30 3.511(8) 1. no

loop_
_geom_torsion_atom_site_label_1
_geom_torsion_atom_site_label_2
_geom_torsion_atom_site_label_3
_geom_torsion_atom_site_label_4
_geom_torsion
_geom_torsion_publ_flag
Co1 O1 C1 C2 173.1(4) no
Co1 O1 C1 C6 -8.1(7) no
Co1 O2 C9 C10 176.4(4) no
Co1 O2 C9 C14 -2.5(7) no
Co1 N1 C7 C6 -3.3(8) no
Co1 N1 C7 C8 176.5(5) no
Co1 N1 C17 C18 28.5(5) no
Co1 N1 C17 C19 -94.3(5) no
Co1 N2 C15 C14 1.0(8) no
Co1 N2 C15 C16 -179.1(4) no
Co1 N2 C18 C17 29.0(5) no
Co1 N2 C18 C20 -95.1(5) no
Co1 N3 C21 C22 -175.8(4) no
Co1 N3 C25 C24 175.0(4) no
Co1 N4 C26 C27 -172.5(5) no
Co1 N4 C30 C29 173.0(5) no
O1 Co1 O2 C9 -176.6(4) no
O1 Co1 N1 C7 -4.2(5) no
O1 Co1 N1 C17 170.3(3) no
O1 Co1 N2 C15 -27(4) no
O1 Co1 N2 C18 147(4) no
O1 Co1 N3 C21 136.3(4) no
O1 Co1 N3 C25 -39.4(4) no
O1 Co1 N4 C26 49.9(4) no
O1 Co1 N4 C30 -124.6(4) no
O1 C1 C2 C3 -177.7(7) no
O1 C1 C6 C5 175.8(5) no
O1 C1 C6 C7 -2.2(8) no
O2 Co1 O1 C1 -171.8(4) no
O2 Co1 N1 C7 -44(3) no
O2 Co1 N1 C17 129(3) no
O2 Co1 N2 C15 -3.6(5) no
O2 Co1 N2 C18 171.1(3) no
O2 Co1 N3 C21 52.7(4) no
O2 Co1 N3 C25 -123.0(4) no
O2 Co1 N4 C26 133.4(4) no
O2 Co1 N4 C30 -41.0(4) no
O2 C9 C10 C11 179.1(6) no
O2 C9 C14 C13 179.0(5) no
O2 C9 C14 C15 -1.6(9) no
N1 Co1 O1 C1 9.9(4) no
N1 Co1 O2 C9 -136(4) no
N1 Co1 N2 C15 174.7(5) no
N1 Co1 N2 C18 -10.6(3) no
N1 Co1 N3 C21 -129.2(4) no
N1 Co1 N3 C25 55.1(4) no
N1 Co1 N4 C26 -44.6(4) no
N1 Co1 N4 C30 141.0(4) no
N1 C7 C6 C1 8.0(8) no
N1 C7 C6 C5 -169.9(6) no
N1 C17 C18 N2 -36.9(6) no
N1 C17 C18 C20 87.8(6) no
N2 Co1 O1 C1 -148(4) no
N2 Co1 O2 C9 4.3(4) no
N2 Co1 N1 C7 174.9(5) no
N2 Co1 N1 C17 -10.5(3) no
N2 Co1 N3 C21 -41.6(4) no
N2 Co1 N3 C25 142.7(4) no
N2 Co1 N4 C26 -132.1(4) no
N2 Co1 N4 C30 53.5(4) no
N2 C15 C14 C9 2.3(9) no
N2 C15 C14 C13 -178.3(6) no
N2 C18 C17 C19 85.1(5) no
N3 Co1 O1 C1 100.4(4) no
N3 Co1 O2 C9 -89.2(4) no
N3 Co1 N1 C7 -91.4(5) no
N3 Co1 N1 C17 83.1(3) no
N3 Co1 N2 C15 84.2(5) no
N3 Co1 N2 C18 -101.1(3) no
N3 Co1 N4 C26 102(2) no
N3 Co1 N4 C30 -73(2) no
N3 C21 C22 C23 3.0(10) no
N3 C25 C24 C23 -1.3(9) no
N4 Co1 O1 C1 -84.2(4) no
N4 Co1 O2 C9 93.9(4) no
N4 Co1 N1 C7 85.3(5) no
N4 Co1 N1 C17 -100.1(3) no
N4 Co1 N2 C15 -91.1(5) no
N4 Co1 N2 C18 83.6(3) no
N4 Co1 N3 C21 84(2) no
N4 Co1 N3 C25 -91(2) no
N4 C26 C27 C28 -2.2(9) no
N4 C30 C29 C28 1.0(10) no
C1 C2 C3 C4 .0(10) no
C1 C6 C5 C4 4.0(10) no
C1 C6 C7 C8 -171.8(6) no
C2 C1 C6 C5 -5.4(8) no
C2 C1 C6 C7 176.7(5) no
C2 C3 C4 C5 3.0(10) no
C3 C4 C5 C6 -1.0(10) no
C4 C5 C6 C7 -177.6(6) no
C5 C6 C7 C8 10.3(8) no
C6 C7 N1 C17 -177.4(5) no
C7 N1 C17 C18 -156.4(5) no
C7 N1 C17 C19 80.7(7) no
C8 C7 N1 C17 2.3(8) no
C9 C10 C11 C12 3.0(10) no
C9 C14 C13 C12 .0(10) no
C9 C14 C15 C16 -177.6(5) no
C10 C9 C14 C13 0.2(9) no
C10 C9 C14 C15 179.5(5) no
C10 C11 C12 C13 -3.0(10) no
C11 C10 C9 C14 -2.0(10) no
C11 C12 C13 C14 2.0(10) no
C12 C13 C14 C15 -179.5(7) no
C13 C14 C15 C16 1.8(9) no
C14 C15 N2 C18 -173.2(5) no
C15 N2 C18 C17 -155.9(5) no
C15 N2 C18 C20 80.0(6) no
C16 C15 N2 C18 6.7(8) no
C19 C17 C18 C20 -150.2(5) no
C21 N3 C25 C24 -0.9(8) no
C21 C22 C23 C24 -5.0(10) no
C22 C21 N3 C25 0.0(8) no
C22 C23 C24 C25 4.4(9) no
C26 N4 C30 C29 -1.8(8) no
C26 C27 C28 C29 2.0(10) no
C27 C26 N4 C30 2.3(8) no
C27 C28 C29 C30 -1.0(10) no
